data_7120286
loop_
_publ_author_name
'Lin, Shao-Xia'
'Sun, Gui-Jun'
'Kang, Qiang'

_publ_section_title
;
 Visible-Light-Activated Rhodium Complex in Enantioselective Conjugate
 Addition of \a-Amino Radicals with Michael Acceptors
;
_journal_name_full 'Chem. Commun.'
_journal_paper_doi 10.1039/C7CC03650G
_journal_year 2017
_chemical_formula_sum 'C31 H33 N3 O'
_chemical_formula_weight 463.60
_space_group_crystal_system monoclinic
_space_group_IT_number 4
_space_group_name_Hall 'P 2yb'
_space_group_name_H-M_alt 'P 1 21 1'
_symmetry_space_group_name_Hall 'P 2yb'
_symmetry_space_group_name_H-M 'P 1 21 1'
_atom_sites_solution_hydrogens geom
_audit_creation_method SHELXL-2014/7
_audit_update_record
;
2017-04-06 deposited with the CCDC.
2017-06-16 downloaded from the CCDC.
;
_cell_angle_alpha 90
_cell_angle_beta 98.906(2)
_cell_angle_gamma 90
_cell_formula_units_Z 2
_cell_length_a 12.5308(3)
_cell_length_b 7.8842(2)
_cell_length_c 12.7592(3)
_cell_measurement_reflns_used 2998
_cell_measurement_temperature 100.0(3)
_cell_measurement_theta_max 73.2520
_cell_measurement_theta_min 4.5870
_cell_volume 1245.35(5)
_computing_cell_refinement 'CrysAlisPro 1.171.39.6a (Rigaku OD, 2015)'
_computing_data_collection 'CrysAlisPro 1.171.39.6a (Rigaku OD, 2015)'
_computing_data_reduction 'CrysAlisPro 1.171.39.6a (Rigaku OD, 2015)'
_computing_structure_refinement 'SHELXL-2014/7 (Sheldrick, 2014)'
_diffrn_ambient_temperature 100.0(3)
_diffrn_detector_area_resol_mean 10.5594
_diffrn_measured_fraction_theta_full 0.998
_diffrn_measured_fraction_theta_max 0.968
_diffrn_measurement_device_type 'SuperNova, Dual, Cu at home/near, Atlas'
_diffrn_measurement_method '\w scans'
_diffrn_radiation_type CuK\a
_diffrn_radiation_wavelength 1.54184
_diffrn_reflns_av_R_equivalents 0.0225
_diffrn_reflns_av_unetI/netI 0.0369
_diffrn_reflns_Laue_measured_fraction_full 0.998
_diffrn_reflns_Laue_measured_fraction_max 0.968
_diffrn_reflns_limit_h_max 15
_diffrn_reflns_limit_h_min -15
_diffrn_reflns_limit_k_max 8
_diffrn_reflns_limit_k_min -9
_diffrn_reflns_limit_l_max 15
_diffrn_reflns_limit_l_min -14
_diffrn_reflns_number 4859
_diffrn_reflns_point_group_measured_fraction_full 0.697
_diffrn_reflns_point_group_measured_fraction_max 0.667
_diffrn_reflns_theta_full 67.684
_diffrn_reflns_theta_max 73.359
_diffrn_reflns_theta_min 3.506
_diffrn_source 'micro-focus sealed X-ray tube'
_exptl_absorpt_coefficient_mu 0.583
_exptl_absorpt_correction_T_max 1.00000
_exptl_absorpt_correction_T_min 0.81204
_exptl_absorpt_correction_type multi-scan
_exptl_absorpt_process_details
;
CrysAlisPro 1.171.39.6a (Rigaku Oxford Diffraction, 2015)
Empirical absorption correction using spherical harmonics,
 implemented in SCALE3 ABSPACK scaling algorithm.
;
_exptl_crystal_colour colorless
_exptl_crystal_density_diffrn 1.236
_exptl_crystal_description prism
_exptl_crystal_F_000 496
_exptl_crystal_size_max 0.140
_exptl_crystal_size_mid 0.130
_exptl_crystal_size_min 0.100
_refine_diff_density_max 0.146
_refine_diff_density_min -0.193
_refine_diff_density_rms 0.036
_refine_ls_abs_structure_details
;
 Classical Flack method preferred over Parsons because s.u. lower.
;
_refine_ls_abs_structure_Flack 0.1(3)
_refine_ls_extinction_method none
_refine_ls_goodness_of_fit_ref 1.065
_refine_ls_hydrogen_treatment constr
_refine_ls_matrix_type full
_refine_ls_number_parameters 319
_refine_ls_number_reflns 3345
_refine_ls_number_restraints 1
_refine_ls_restrained_S_all 1.065
_refine_ls_R_factor_all 0.0347
_refine_ls_R_factor_gt 0.0329
_refine_ls_shift/su_max 0.000
_refine_ls_shift/su_mean 0.000
_refine_ls_structure_factor_coef Fsqd
_refine_ls_weighting_details 'w=1/[\s^2^(Fo^2^)+(0.0479P)^2^+0.1026P] where P=(Fo^2^+2Fc^2^)/3'
_refine_ls_weighting_scheme calc
_refine_ls_wR_factor_gt 0.0852
_refine_ls_wR_factor_ref 0.0868
_reflns_Friedel_coverage 0.281
_reflns_Friedel_fraction_full 0.345
_reflns_Friedel_fraction_max 0.316
_reflns_number_gt 3173
_reflns_number_total 3345
_reflns_threshold_expression 'I > 2\s(I)'
_cod_data_source_file c7cc03650g2.cif
_cod_data_source_block Compound-1
_cod_database_code 7120286
_shelx_shelxl_version_number 2014/7
_shelx_space_group_comment
;
The symmetry employed for this shelxl refinement is uniquely defined
by the following loop, which should always be used as a source of
symmetry information in preference to the above space-group names.
They are only intended as comments.
;
_shelx_estimated_absorpt_t_min 0.923
_shelx_estimated_absorpt_t_max 0.944

loop_
_space_group_symop_operation_xyz
'x, y, z'
'-x, y+1/2, -z'

loop_
_atom_site_label
_atom_site_type_symbol
_atom_site_fract_x
_atom_site_fract_y
_atom_site_fract_z
_atom_site_U_iso_or_equiv
_atom_site_adp_type
_atom_site_occupancy
_atom_site_site_symmetry_order
_atom_site_calc_flag
_atom_site_refinement_flags_posn
_atom_site_refinement_flags_adp
O1 O 0.26105(11) 0.7025(2) 0.72237(11) 0.0219(3) Uani 1 1 d . .
N1 N 0.56843(13) 0.4030(2) 0.85558(13) 0.0172(4) Uani 1 1 d . .
N2 N 0.12323(13) 0.3461(3) 0.59184(13) 0.0209(4) Uani 1 1 d . .
N3 N 0.04915(13) 0.5368(3) 0.68936(13) 0.0193(4) Uani 1 1 d . .
C1 C 0.75220(17) 0.3496(3) 0.94158(16) 0.0220(4) Uani 1 1 d . .
H1 H 0.7387 0.4122 1.0018 0.026 Uiso 1 1 calc R U
C2 C 0.85299(17) 0.2783(3) 0.94097(18) 0.0255(5) Uani 1 1 d . .
H2 H 0.9075 0.2941 1.0007 0.031 Uiso 1 1 calc R U
C3 C 0.87662(17) 0.1846(3) 0.85598(18) 0.0259(5) Uani 1 1 d . .
H3 H 0.9458 0.1349 0.8570 0.031 Uiso 1 1 calc R U
C4 C 0.79583(17) 0.1655(3) 0.76875(17) 0.0225(5) Uani 1 1 d . .
H4 H 0.8105 0.1021 0.7093 0.027 Uiso 1 1 calc R U
C5 C 0.69456(17) 0.2369(3) 0.76671(16) 0.0196(4) Uani 1 1 d . .
H5 H 0.6414 0.2226 0.7057 0.024 Uiso 1 1 calc R U
C6 C 0.66902(16) 0.3306(3) 0.85377(16) 0.0175(4) Uani 1 1 d . .
C7 C 0.55142(16) 0.4966(3) 0.95123(15) 0.0190(4) Uani 1 1 d . .
H7A H 0.6020 0.5938 0.9613 0.023 Uiso 1 1 calc R U
H7B H 0.5688 0.4212 1.0136 0.023 Uiso 1 1 calc R U
C8 C 0.43653(17) 0.5623(3) 0.94669(16) 0.0219(5) Uani 1 1 d . .
H8A H 0.4263 0.6045 1.0175 0.026 Uiso 1 1 calc R U
H8B H 0.4242 0.6579 0.8960 0.026 Uiso 1 1 calc R U
C9 C 0.35646(16) 0.4239(3) 0.91255(16) 0.0200(4) Uani 1 1 d . .
C10 C 0.26491(17) 0.3940(3) 0.96039(17) 0.0239(5) Uani 1 1 d . .
H10 H 0.2505 0.4636 1.0173 0.029 Uiso 1 1 calc R U
C11 C 0.19557(17) 0.2627(4) 0.92431(17) 0.0273(5) Uani 1 1 d . .
H11 H 0.1322 0.2448 0.9552 0.033 Uiso 1 1 calc R U
C12 C 0.21768(17) 0.1569(3) 0.84345(17) 0.0255(5) Uani 1 1 d . .
H12 H 0.1703 0.0657 0.8201 0.031 Uiso 1 1 calc R U
C13 C 0.30952(16) 0.1846(3) 0.79642(15) 0.0206(4) Uani 1 1 d . .
H13 H 0.3256 0.1111 0.7420 0.025 Uiso 1 1 calc R U
C14 C 0.37746(16) 0.3201(3) 0.82951(15) 0.0173(4) Uani 1 1 d . .
C15 C 0.47399(15) 0.3628(3) 0.77530(15) 0.0161(4) Uani 1 1 d . .
H15 H 0.4920 0.2596 0.7359 0.019 Uiso 1 1 calc R U
C16 C 0.44906(15) 0.5103(3) 0.69310(15) 0.0164(4) Uani 1 1 d . .
H16 H 0.4467 0.6183 0.7339 0.020 Uiso 1 1 calc R U
C17 C 0.53896(15) 0.5270(3) 0.62591(15) 0.0166(4) Uani 1 1 d . .
C18 C 0.53919(16) 0.4193(3) 0.53932(16) 0.0192(4) Uani 1 1 d . .
H18 H 0.4830 0.3382 0.5232 0.023 Uiso 1 1 calc R U
C19 C 0.62038(17) 0.4283(3) 0.47568(16) 0.0225(5) Uani 1 1 d . .
H19 H 0.6195 0.3537 0.4170 0.027 Uiso 1 1 calc R U
C20 C 0.70189(17) 0.5464(3) 0.49891(16) 0.0235(5) Uani 1 1 d . .
H20 H 0.7577 0.5532 0.4565 0.028 Uiso 1 1 calc R U
C21 C 0.70203(16) 0.6551(3) 0.58411(16) 0.0219(5) Uani 1 1 d . .
H21 H 0.7581 0.7367 0.5989 0.026 Uiso 1 1 calc R U
C22 C 0.62148(16) 0.6479(3) 0.64939(16) 0.0188(4) Uani 1 1 d . .
C23 C 0.62607(18) 0.7714(3) 0.73989(18) 0.0263(5) Uani 1 1 d . .
H23A H 0.6850 0.8523 0.7372 0.039 Uiso 1 1 calc R U
H23B H 0.6388 0.7096 0.8073 0.039 Uiso 1 1 calc R U
H23C H 0.5574 0.8329 0.7341 0.039 Uiso 1 1 calc R U
C24 C 0.33769(15) 0.4870(3) 0.62391(15) 0.0183(4) Uani 1 1 d . .
H24A H 0.3397 0.5365 0.5529 0.022 Uiso 1 1 calc R U
H24B H 0.3223 0.3643 0.6145 0.022 Uiso 1 1 calc R U
C25 C 0.24713(16) 0.5703(3) 0.67247(15) 0.0181(4) Uani 1 1 d . .
C26 C 0.14128(16) 0.4854(3) 0.65069(15) 0.0181(4) Uani 1 1 d . .
C27 C 0.01709(17) 0.3074(3) 0.59217(17) 0.0243(5) Uani 1 1 d . .
H27 H -0.0196 0.2136 0.5563 0.029 Uiso 1 1 calc R U
C28 C -0.02876(16) 0.4231(3) 0.65157(16) 0.0225(5) Uani 1 1 d . .
H28 H -0.1016 0.4237 0.6641 0.027 Uiso 1 1 calc R U
C29 C 0.03505(16) 0.6892(3) 0.75382(15) 0.0202(4) Uani 1 1 d . .
H29 H 0.1034 0.7076 0.8044 0.024 Uiso 1 1 calc R U
C30 C -0.05650(17) 0.6627(4) 0.81834(17) 0.0275(5) Uani 1 1 d . .
H30A H -0.0414 0.5620 0.8633 0.041 Uiso 1 1 calc R U
H30B H -0.1246 0.6467 0.7701 0.041 Uiso 1 1 calc R U
H30C H -0.0622 0.7623 0.8631 0.041 Uiso 1 1 calc R U
C31 C 0.01573(17) 0.8439(3) 0.68212(17) 0.0242(5) Uani 1 1 d . .
H31A H -0.0492 0.8261 0.6297 0.036 Uiso 1 1 calc R U
H31B H 0.0781 0.8612 0.6455 0.036 Uiso 1 1 calc R U
H31C H 0.0058 0.9442 0.7250 0.036 Uiso 1 1 calc R U

loop_
_atom_site_aniso_label
_atom_site_aniso_U_11
_atom_site_aniso_U_22
_atom_site_aniso_U_33
_atom_site_aniso_U_23
_atom_site_aniso_U_13
_atom_site_aniso_U_12
O1 0.0188(7) 0.0207(8) 0.0272(7) -0.0037(7) 0.0069(6) 0.0010(6)
N1 0.0173(8) 0.0190(9) 0.0163(7) -0.0024(7) 0.0058(6) 0.0012(7)
N2 0.0200(8) 0.0225(10) 0.0209(8) 0.0012(8) 0.0054(7) -0.0012(8)
N3 0.0165(8) 0.0236(10) 0.0190(8) 0.0031(8) 0.0072(6) 0.0001(8)
C1 0.0219(10) 0.0238(12) 0.0210(9) -0.0007(9) 0.0057(8) -0.0021(10)
C2 0.0206(10) 0.0283(14) 0.0271(11) 0.0029(10) 0.0021(8) -0.0027(10)
C3 0.0181(10) 0.0247(12) 0.0365(12) 0.0047(11) 0.0087(9) 0.0033(10)
C4 0.0228(10) 0.0191(12) 0.0283(10) -0.0014(9) 0.0125(8) -0.0004(10)
C5 0.0207(10) 0.0182(11) 0.0214(9) 0.0007(9) 0.0075(8) -0.0012(9)
C6 0.0197(9) 0.0141(10) 0.0202(9) 0.0020(8) 0.0078(7) -0.0019(9)
C7 0.0222(10) 0.0173(11) 0.0185(9) -0.0026(9) 0.0065(7) -0.0014(9)
C8 0.0262(11) 0.0213(11) 0.0203(10) -0.0035(9) 0.0107(8) 0.0021(10)
C9 0.0211(10) 0.0219(11) 0.0182(9) 0.0038(9) 0.0071(8) 0.0024(9)
C10 0.0244(10) 0.0288(13) 0.0212(9) 0.0050(9) 0.0117(8) 0.0059(10)
C11 0.0191(10) 0.0384(15) 0.0264(11) 0.0092(11) 0.0099(8) -0.0007(10)
C12 0.0227(10) 0.0307(14) 0.0228(10) 0.0058(10) 0.0029(8) -0.0082(10)
C13 0.0231(10) 0.0228(12) 0.0166(9) 0.0023(9) 0.0052(8) -0.0024(9)
C14 0.0174(9) 0.0187(11) 0.0169(9) 0.0045(8) 0.0058(7) 0.0007(9)
C15 0.0159(8) 0.0163(10) 0.0173(9) -0.0032(8) 0.0062(7) 0.0005(8)
C16 0.0159(9) 0.0166(10) 0.0178(9) -0.0014(8) 0.0061(7) -0.0007(9)
C17 0.0155(9) 0.0166(10) 0.0187(9) 0.0022(8) 0.0055(7) 0.0012(8)
C18 0.0188(9) 0.0198(11) 0.0204(9) 0.0006(9) 0.0080(8) -0.0010(9)
C19 0.0228(10) 0.0264(12) 0.0202(9) 0.0018(9) 0.0098(8) 0.0048(10)
C20 0.0179(10) 0.0299(13) 0.0251(10) 0.0090(10) 0.0103(8) 0.0036(9)
C21 0.0161(9) 0.0251(12) 0.0244(10) 0.0089(9) 0.0033(8) -0.0033(9)
C22 0.0171(9) 0.0182(11) 0.0213(9) 0.0051(9) 0.0034(8) -0.0002(9)
C23 0.0268(11) 0.0235(13) 0.0291(11) -0.0030(10) 0.0060(9) -0.0079(10)
C24 0.0170(9) 0.0208(11) 0.0183(9) -0.0004(9) 0.0063(7) -0.0005(9)
C25 0.0191(10) 0.0210(12) 0.0151(9) 0.0026(8) 0.0056(7) 0.0012(9)
C26 0.0178(9) 0.0216(11) 0.0159(8) 0.0021(8) 0.0063(7) 0.0015(9)
C27 0.0219(10) 0.0279(12) 0.0237(10) 0.0021(9) 0.0049(8) -0.0057(10)
C28 0.0169(9) 0.0282(12) 0.0232(10) 0.0023(9) 0.0055(8) -0.0046(10)
C29 0.0186(9) 0.0268(12) 0.0164(9) -0.0021(9) 0.0068(7) 0.0012(9)
C30 0.0217(10) 0.0414(15) 0.0218(10) -0.0036(11) 0.0105(8) -0.0002(11)
C31 0.0226(10) 0.0259(13) 0.0255(10) -0.0015(10) 0.0082(8) 0.0021(10)

loop_
_atom_type_symbol
_atom_type_description
_atom_type_scat_dispersion_real
_atom_type_scat_dispersion_imag
_atom_type_scat_source
C C 0.0181 0.0091 'International Tables Vol C Tables 4.2.6.8 and 6.1.1.4'
H H 0.0000 0.0000 'International Tables Vol C Tables 4.2.6.8 and 6.1.1.4'
N N 0.0311 0.0180 'International Tables Vol C Tables 4.2.6.8 and 6.1.1.4'
O O 0.0492 0.0322 'International Tables Vol C Tables 4.2.6.8 and 6.1.1.4'

loop_
_geom_angle_atom_site_label_1
_geom_angle_atom_site_label_2
_geom_angle_atom_site_label_3
_geom_angle
C6 N1 C7 117.99(16)
C6 N1 C15 122.24(17)
C7 N1 C15 118.74(15)
C26 N2 C27 105.29(18)
C28 N3 C26 105.86(18)
C28 N3 C29 126.26(17)
C26 N3 C29 127.81(18)
C2 C1 C6 120.9(2)
C2 C1 H1 119.5
C6 C1 H1 119.5
C3 C2 C1 121.9(2)
C3 C2 H2 119.0
C1 C2 H2 119.0
C2 C3 C4 117.9(2)
C2 C3 H3 121.1
C4 C3 H3 121.1
C5 C4 C3 121.5(2)
C5 C4 H4 119.3
C3 C4 H4 119.3
C4 C5 C6 121.12(19)
C4 C5 H5 119.4
C6 C5 H5 119.4
N1 C6 C5 123.08(18)
N1 C6 C1 120.21(18)
C5 C6 C1 116.71(19)
N1 C7 C8 113.39(16)
N1 C7 H7A 108.9
C8 C7 H7A 108.9
N1 C7 H7B 108.9
C8 C7 H7B 108.9
H7A C7 H7B 107.7
C9 C8 C7 110.47(19)
C9 C8 H8A 109.6
C7 C8 H8A 109.6
C9 C8 H8B 109.6
C7 C8 H8B 109.6
H8A C8 H8B 108.1
C14 C9 C10 119.7(2)
C14 C9 C8 116.77(17)
C10 C9 C8 123.5(2)
C11 C10 C9 119.7(2)
C11 C10 H10 120.2
C9 C10 H10 120.2
C10 C11 C12 120.65(19)
C10 C11 H11 119.7
C12 C11 H11 119.7
C11 C12 C13 119.9(2)
C11 C12 H12 120.0
C13 C12 H12 120.0
C14 C13 C12 119.8(2)
C14 C13 H13 120.1
C12 C13 H13 120.1
C13 C14 C9 120.17(18)
C13 C14 C15 121.65(18)
C9 C14 C15 118.17(19)
N1 C15 C14 109.92(15)
N1 C15 C16 111.17(17)
C14 C15 C16 112.27(16)
N1 C15 H15 107.8
C14 C15 H15 107.8
C16 C15 H15 107.8
C17 C16 C24 111.75(15)
C17 C16 C15 110.67(16)
C24 C16 C15 111.34(17)
C17 C16 H16 107.6
C24 C16 H16 107.6
C15 C16 H16 107.6
C18 C17 C22 119.39(17)
C18 C17 C16 119.08(18)
C22 C17 C16 121.53(18)
C17 C18 C19 121.4(2)
C17 C18 H18 119.3
C19 C18 H18 119.3
C20 C19 C18 119.3(2)
C20 C19 H19 120.3
C18 C19 H19 120.3
C19 C20 C21 119.83(18)
C19 C20 H20 120.1
C21 C20 H20 120.1
C20 C21 C22 121.8(2)
C20 C21 H21 119.1
C22 C21 H21 119.1
C17 C22 C21 118.3(2)
C17 C22 C23 122.85(17)
C21 C22 C23 118.87(19)
C22 C23 H23A 109.5
C22 C23 H23B 109.5
H23A C23 H23B 109.5
C22 C23 H23C 109.5
H23A C23 H23C 109.5
H23B C23 H23C 109.5
C25 C24 C16 112.38(16)
C25 C24 H24A 109.1
C16 C24 H24A 109.1
C25 C24 H24B 109.1
C16 C24 H24B 109.1
H24A C24 H24B 107.9
O1 C25 C26 122.59(19)
O1 C25 C24 121.69(19)
C26 C25 C24 115.66(19)
N2 C26 N3 111.39(18)
N2 C26 C25 123.45(18)
N3 C26 C25 125.15(19)
N2 C27 C28 110.2(2)
N2 C27 H27 124.9
C28 C27 H27 124.9
N3 C28 C27 107.26(18)
N3 C28 H28 126.4
C27 C28 H28 126.4
N3 C29 C31 109.74(15)
N3 C29 C30 110.64(19)
C31 C29 C30 111.79(19)
N3 C29 H29 108.2
C31 C29 H29 108.2
C30 C29 H29 108.2
C29 C30 H30A 109.5
C29 C30 H30B 109.5
H30A C30 H30B 109.5
C29 C30 H30C 109.5
H30A C30 H30C 109.5
H30B C30 H30C 109.5
C29 C31 H31A 109.5
C29 C31 H31B 109.5
H31A C31 H31B 109.5
C29 C31 H31C 109.5
H31A C31 H31C 109.5
H31B C31 H31C 109.5

loop_
_geom_bond_atom_site_label_1
_geom_bond_atom_site_label_2
_geom_bond_distance
O1 C25 1.220(3)
N1 C6 1.387(3)
N1 C7 1.469(2)
N1 C15 1.475(3)
N2 C26 1.330(3)
N2 C27 1.365(3)
N3 C28 1.358(3)
N3 C26 1.385(2)
N3 C29 1.482(3)
C1 C2 1.384(3)
C1 C6 1.415(3)
C1 H1 0.9500
C2 C3 1.381(3)
C2 H2 0.9500
C3 C4 1.392(3)
C3 H3 0.9500
C4 C5 1.385(3)
C4 H4 0.9500
C5 C6 1.412(3)
C5 H5 0.9500
C7 C8 1.523(3)
C7 H7A 0.9900
C7 H7B 0.9900
C8 C9 1.500(3)
C8 H8A 0.9900
C8 H8B 0.9900
C9 C14 1.396(3)
C9 C10 1.400(3)
C10 C11 1.384(4)
C10 H10 0.9500
C11 C12 1.388(3)
C11 H11 0.9500
C12 C13 1.395(3)
C12 H12 0.9500
C13 C14 1.390(3)
C13 H13 0.9500
C14 C15 1.521(2)
C15 C16 1.565(3)
C15 H15 1.0000
C16 C17 1.523(2)
C16 C24 1.543(3)
C16 H16 1.0000
C17 C18 1.394(3)
C17 C22 1.404(3)
C18 C19 1.398(3)
C18 H18 0.9500
C19 C20 1.380(3)
C19 H19 0.9500
C20 C21 1.384(3)
C20 H20 0.9500
C21 C22 1.406(3)
C21 H21 0.9500
C22 C23 1.505(3)
C23 H23A 0.9800
C23 H23B 0.9800
C23 H23C 0.9800
C24 C25 1.523(3)
C24 H24A 0.9900
C24 H24B 0.9900
C25 C26 1.473(3)
C27 C28 1.368(3)
C27 H27 0.9500
C28 H28 0.9500
C29 C31 1.522(3)
C29 C30 1.526(3)
C29 H29 1.0000
C30 H30A 0.9800
C30 H30B 0.9800
C30 H30C 0.9800
C31 H31A 0.9800
C31 H31B 0.9800
C31 H31C 0.9800
